data_4120872
loop_
_publ_author_name
'Zhiji Han'
'Luxi Shen'
'William W. Brennessel'
'Patrick L. Holland'
'Richard Eisenberg'

_publ_section_title
;
 Nickel Pyridinethiolate Complexes as Catalysts for the Light-Driven
 Production of Hydrogen from Aqueous Solutions in Noble-Metal-Free Systems
;
_journal_name_full 'Journal of the American Chemical Society'
_journal_page_first 14659
_journal_page_last 14669
_journal_paper_doi 10.1021/ja405257s
_journal_volume 135
_journal_year 2013
_chemical_formula_moiety 'C20 H16 N4 Ni S2'
_chemical_formula_sum 'C20 H16 N4 Ni S2'
_chemical_formula_weight 435.20
_chemical_name_common eiszh26
_chemical_name_systematic
; 
 ? 
;
_space_group_crystal_system monoclinic
_space_group_IT_number 14
_space_group_name_Hall '-P 2yn'
_space_group_name_H-M_alt 'P 1 21/n 1'
_symmetry_space_group_name_Hall '-P 2yn'
_symmetry_space_group_name_H-M 'P 1 21/n 1'
_atom_sites_solution_hydrogens geom
_atom_sites_solution_primary difmap
_atom_sites_solution_secondary difmap
_audit_creation_method SHELXL-2012
_cell_angle_alpha 90
_cell_angle_beta 98.718(4)
_cell_angle_gamma 90
_cell_formula_units_Z 4
_cell_length_a 7.2210(14)
_cell_length_b 15.822(3)
_cell_length_c 16.582(3)
_cell_measurement_reflns_used 3892
_cell_measurement_temperature 100.0(5)
_cell_measurement_theta_max 37.79
_cell_measurement_theta_min 2.49
_cell_volume 1872.6(6)
_computing_cell_refinement 'SAINT (Bruker, 2009)'
_computing_data_collection 'APEX2 (Bruker, 2012)'
_computing_data_reduction 'SAINT (Bruker, 2009)'
_computing_molecular_graphics 'SHELXTL (Sheldrick, 2008)'
_computing_publication_material 'SHELXTL (Sheldrick, 2008)'
_computing_structure_refinement 'SHELXL-2012 (Sheldrick, 2012)'
_computing_structure_solution 'SIR97 (Altomare et al., 1999)'
_diffrn_ambient_temperature 100.0(5)
_diffrn_measured_fraction_theta_full 0.996
_diffrn_measured_fraction_theta_max 0.996
_diffrn_measurement_device_type 'Bruker SMART APEX II CCD Platform'
_diffrn_measurement_method '\w scans'
_diffrn_radiation_monochromator graphite
_diffrn_radiation_source 'sealed tube'
_diffrn_radiation_type MoK\a
_diffrn_radiation_wavelength 0.71073
_diffrn_reflns_av_R_equivalents 0.0636
_diffrn_reflns_Laue_measured_fraction_full 0.996
_diffrn_reflns_Laue_measured_fraction_max 0.996
_diffrn_reflns_limit_h_max 12
_diffrn_reflns_limit_h_min -12
_diffrn_reflns_limit_k_max 27
_diffrn_reflns_limit_k_min -27
_diffrn_reflns_limit_l_max 29
_diffrn_reflns_limit_l_min -29
_diffrn_reflns_number 83693
_diffrn_reflns_point_group_measured_fraction_full 0.996
_diffrn_reflns_point_group_measured_fraction_max 0.996
_diffrn_reflns_theta_full 37.785
_diffrn_reflns_theta_max 37.783
_diffrn_reflns_theta_min 1.789
_exptl_absorpt_coefficient_mu 1.271
_exptl_absorpt_correction_T_max 0.7476
_exptl_absorpt_correction_T_min 0.5462
_exptl_absorpt_correction_type multi-scan
_exptl_absorpt_process_details 'TWINABS (Sheldrick, 2008)'
_exptl_crystal_colour red
_exptl_crystal_density_diffrn 1.544
_exptl_crystal_description block
_exptl_crystal_F_000 896
_exptl_crystal_size_max 0.300
_exptl_crystal_size_mid 0.200
_exptl_crystal_size_min 0.180
_refine_diff_density_max 1.261
_refine_diff_density_min -0.812
_refine_diff_density_rms 0.116
_refine_ls_extinction_method none
_refine_ls_goodness_of_fit_ref 1.051
_refine_ls_hydrogen_treatment constr
_refine_ls_matrix_type full
_refine_ls_number_parameters 245
_refine_ls_number_reflns 10358
_refine_ls_number_restraints 0
_refine_ls_restrained_S_all 1.051
_refine_ls_R_factor_all 0.0565
_refine_ls_R_factor_gt 0.0417
_refine_ls_shift/su_max 0.001
_refine_ls_shift/su_mean 0.000
_refine_ls_structure_factor_coef Fsqd
_refine_ls_weighting_details
; 
 w=1/[\s^2^(Fo^2^)+(0.0575P)^2^+0.4569P] 
 where P=(Fo^2^+2Fc^2^)/3 
;
_refine_ls_weighting_scheme calc
_refine_ls_wR_factor_gt 0.1038
_refine_ls_wR_factor_ref 0.1105
_reflns_Friedel_coverage 0.000
_reflns_number_gt 8677
_reflns_number_total 10358
_reflns_threshold_expression 'I > 2\s(I)'
_cod_data_source_file ja405257s_si_006.cif
_cod_data_source_block eiszh26
_cod_database_code 4120872
_shelx_space_group_comment
; 
The symmetry employed for this shelxl refinement is uniquely defined 
by the following loop, which should always be used as a source of 
symmetry information in preference to the above space-group names. 
They are only intended as comments. 
;
_shelx_estimated_absorpt_t_min 0.702
_shelx_estimated_absorpt_t_max 0.803
_diffrn_reflns_sigmai/neti 0.0549
_shelxl_version_number 2012-4

loop_
_space_group_symop_operation_xyz
'x, y, z'
'-x+1/2, y+1/2, -z+1/2'
'-x, -y, -z'
'x-1/2, -y-1/2, z-1/2'

loop_
_atom_site_label
_atom_site_type_symbol
_atom_site_fract_x
_atom_site_fract_y
_atom_site_fract_z
_atom_site_U_iso_or_equiv
_atom_site_adp_type
_atom_site_occupancy
_atom_site_site_symmetry_order
_atom_site_calc_flag
_atom_site_refinement_flags
Ni1 Ni 0.92254(3) 0.136204(14) 0.674190(13) 0.01267(5) Uani 1 1 d .
S1 S 1.21407(7) 0.19952(3) 0.62799(3) 0.01837(8) Uani 1 1 d .
S2 S 0.66409(7) 0.12551(3) 0.75870(3) 0.01670(8) Uani 1 1 d .
N1 N 0.9103(2) 0.26481(9) 0.66467(9) 0.0152(2) Uani 1 1 d .
N2 N 1.0250(2) 0.13540(10) 0.79705(9) 0.0151(2) Uani 1 1 d .
N3 N 0.9630(2) 0.00702(9) 0.66136(9) 0.0133(2) Uani 1 1 d .
N4 N 0.7719(2) 0.11432(10) 0.55968(9) 0.0143(2) Uani 1 1 d .
C1 C 1.0700(3) 0.28510(11) 0.63634(10) 0.0158(3) Uani 1 1 d .
C2 C 1.1084(3) 0.37068(12) 0.62006(12) 0.0211(3) Uani 1 1 d .
H2 H 1.2173 0.3855 0.5975 0.025 Uiso 1 1 calc R
C3 C 0.9849(3) 0.43215(12) 0.63748(13) 0.0240(4) Uani 1 1 d .
H3 H 1.0102 0.4900 0.6281 0.029 Uiso 1 1 calc R
C4 C 0.8234(3) 0.40990(12) 0.66867(13) 0.0226(4) Uani 1 1 d .
H4 H 0.7385 0.4519 0.6815 0.027 Uiso 1 1 calc R
C5 C 0.7895(3) 0.32498(12) 0.68057(12) 0.0194(3) Uani 1 1 d .
H5 H 0.6780 0.3089 0.7005 0.023 Uiso 1 1 calc R
C6 C 0.8653(3) 0.12539(11) 0.82978(11) 0.0163(3) Uani 1 1 d .
C7 C 0.8757(4) 0.11416(14) 0.91480(12) 0.0241(4) Uani 1 1 d .
H7 H 0.7646 0.1083 0.9385 0.029 Uiso 1 1 calc R
C8 C 1.0488(4) 0.11186(15) 0.96306(12) 0.0287(5) Uani 1 1 d .
H8 H 1.0575 0.1031 1.0202 0.034 Uiso 1 1 calc R
C9 C 1.2105(3) 0.12232(14) 0.92818(12) 0.0243(4) Uani 1 1 d .
H9 H 1.3306 0.1210 0.9608 0.029 Uiso 1 1 calc R
C10 C 1.1924(3) 0.13479(13) 0.84429(12) 0.0197(3) Uani 1 1 d .
H10 H 1.3019 0.1431 0.8199 0.024 Uiso 1 1 calc R
C11 C 1.0578(3) -0.04502(11) 0.71675(10) 0.0164(3) Uani 1 1 d .
H11 H 1.1211 -0.0214 0.7660 0.020 Uiso 1 1 calc R
C12 C 1.0677(3) -0.13163(11) 0.70545(11) 0.0170(3) Uani 1 1 d .
H12 H 1.1350 -0.1665 0.7464 0.020 Uiso 1 1 calc R
C13 C 0.9774(3) -0.16638(11) 0.63319(11) 0.0170(3) Uani 1 1 d .
H13 H 0.9808 -0.2256 0.6240 0.020 Uiso 1 1 calc R
C14 C 0.8822(3) -0.11304(11) 0.57451(11) 0.0156(3) Uani 1 1 d .
H14 H 0.8210 -0.1351 0.5241 0.019 Uiso 1 1 calc R
C15 C 0.8777(2) -0.02678(10) 0.59060(9) 0.0120(2) Uani 1 1 d .
C16 C 0.7762(2) 0.03462(10) 0.53215(10) 0.0122(2) Uani 1 1 d .
C17 C 0.6881(3) 0.01139(12) 0.45448(10) 0.0156(3) Uani 1 1 d .
H17 H 0.6944 -0.0452 0.4361 0.019 Uiso 1 1 calc R
C18 C 0.5911(3) 0.07238(12) 0.40453(11) 0.0174(3) Uani 1 1 d .
H18 H 0.5308 0.0582 0.3513 0.021 Uiso 1 1 calc R
C19 C 0.5840(3) 0.15435(13) 0.43381(11) 0.0186(3) Uani 1 1 d .
H19 H 0.5171 0.1971 0.4013 0.022 Uiso 1 1 calc R
C20 C 0.6764(3) 0.17274(12) 0.51133(11) 0.0175(3) Uani 1 1 d .
H20 H 0.6719 0.2290 0.5311 0.021 Uiso 1 1 calc R

loop_
_atom_site_aniso_label
_atom_site_aniso_U_11
_atom_site_aniso_U_22
_atom_site_aniso_U_33
_atom_site_aniso_U_23
_atom_site_aniso_U_13
_atom_site_aniso_U_12
Ni1 0.01351(9) 0.01098(8) 0.01290(8) -0.00035(7) 0.00002(7) 0.00127(7)
S1 0.01699(19) 0.01940(18) 0.01852(18) -0.00371(15) 0.00207(15) 0.00023(15)
S2 0.01500(18) 0.01656(18) 0.01839(17) 0.00129(14) 0.00205(14) 0.00027(15)
N1 0.0168(6) 0.0124(5) 0.0159(6) -0.0010(4) 0.0009(5) 0.0005(5)
N2 0.0161(6) 0.0144(6) 0.0135(5) -0.0021(5) -0.0022(5) 0.0014(5)
N3 0.0129(6) 0.0133(5) 0.0130(5) -0.0009(4) -0.0002(4) 0.0014(5)
N4 0.0137(6) 0.0145(6) 0.0140(5) 0.0014(4) 0.0005(5) 0.0007(5)
C1 0.0180(7) 0.0158(7) 0.0123(6) -0.0009(5) -0.0013(6) -0.0021(6)
C2 0.0237(9) 0.0192(8) 0.0190(7) 0.0034(6) -0.0019(6) -0.0058(7)
C3 0.0304(10) 0.0143(7) 0.0245(9) 0.0029(6) -0.0052(8) -0.0037(7)
C4 0.0281(9) 0.0125(7) 0.0257(9) -0.0006(6) -0.0007(8) 0.0031(7)
C5 0.0219(8) 0.0145(7) 0.0216(8) 0.0001(6) 0.0020(7) 0.0025(6)
C6 0.0198(7) 0.0119(6) 0.0173(7) -0.0011(5) 0.0033(6) -0.0001(5)
C7 0.0315(10) 0.0252(9) 0.0159(7) -0.0003(6) 0.0042(7) -0.0072(8)
C8 0.0420(13) 0.0275(9) 0.0140(7) -0.0002(7) -0.0039(8) -0.0070(9)
C9 0.0282(10) 0.0230(9) 0.0187(8) -0.0028(6) -0.0065(7) 0.0016(7)
C10 0.0191(8) 0.0167(7) 0.0213(7) -0.0039(6) -0.0034(6) 0.0029(7)
C11 0.0193(8) 0.0143(6) 0.0141(6) -0.0001(5) -0.0020(6) 0.0027(6)
C12 0.0172(7) 0.0138(6) 0.0190(7) 0.0017(6) -0.0009(6) 0.0032(6)
C13 0.0182(8) 0.0125(6) 0.0197(7) -0.0007(5) 0.0014(6) 0.0011(6)
C14 0.0159(7) 0.0128(6) 0.0175(7) -0.0017(5) 0.0004(6) -0.0004(5)
C15 0.0105(6) 0.0127(6) 0.0126(6) 0.0000(5) 0.0007(5) 0.0001(5)
C16 0.0084(6) 0.0143(6) 0.0139(6) 0.0002(5) 0.0011(5) -0.0004(5)
C17 0.0137(7) 0.0194(7) 0.0130(6) -0.0011(5) -0.0002(5) -0.0013(6)
C18 0.0144(7) 0.0233(8) 0.0136(6) 0.0026(6) -0.0014(5) -0.0015(6)
C19 0.0161(7) 0.0200(8) 0.0181(7) 0.0052(6) -0.0023(6) 0.0009(6)
C20 0.0168(8) 0.0169(7) 0.0180(7) 0.0030(6) -0.0002(6) 0.0022(6)

loop_
_atom_type_symbol
_atom_type_description
_atom_type_scat_dispersion_real
_atom_type_scat_dispersion_imag
_atom_type_scat_source
C C 0.0033 0.0016 'International Tables Vol C Tables 4.2.6.8 and 6.1.1.4'
H H 0.0000 0.0000 'International Tables Vol C Tables 4.2.6.8 and 6.1.1.4'
N N 0.0061 0.0033 'International Tables Vol C Tables 4.2.6.8 and 6.1.1.4'
S S 0.1246 0.1234 'International Tables Vol C Tables 4.2.6.8 and 6.1.1.4'
Ni Ni 0.3393 1.1124 'International Tables Vol C Tables 4.2.6.8 and 6.1.1.4'

loop_
_geom_angle_atom_site_label_1
_geom_angle_atom_site_label_2
_geom_angle_atom_site_label_3
_geom_angle
N1 Ni1 N2 95.02(6)
N1 Ni1 N4 94.89(6)
N2 Ni1 N4 165.18(6)
N1 Ni1 N3 167.53(6)
N2 Ni1 N3 93.45(6)
N4 Ni1 N3 78.71(6)
N1 Ni1 S2 94.79(5)
N2 Ni1 S2 68.43(5)
N4 Ni1 S2 99.76(5)
N3 Ni1 S2 96.83(5)
N1 Ni1 S1 67.26(5)
N2 Ni1 S1 96.34(5)
N4 Ni1 S1 97.64(5)
N3 Ni1 S1 102.71(5)
S2 Ni1 S1 155.991(18)
C1 S1 Ni1 75.48(7)
C6 S2 Ni1 76.16(7)
C5 N1 C1 120.98(16)
C5 N1 Ni1 135.42(14)
C1 N1 Ni1 103.59(12)
C10 N2 C6 120.85(16)
C10 N2 Ni1 137.47(14)
C6 N2 Ni1 101.35(11)
C11 N3 C15 118.05(15)
C11 N3 Ni1 126.73(12)
C15 N3 Ni1 115.18(11)
C16 N4 C20 118.63(15)
C16 N4 Ni1 115.66(11)
C20 N4 Ni1 125.69(13)
N1 C1 C2 119.76(18)
N1 C1 S1 113.51(13)
C2 C1 S1 126.67(16)
C3 C2 C1 118.9(2)
C3 C2 H2 120.6
C1 C2 H2 120.6
C2 C3 C4 120.30(18)
C2 C3 H3 119.8
C4 C3 H3 119.8
C5 C4 C3 118.36(19)
C5 C4 H4 120.8
C3 C4 H4 120.8
N1 C5 C4 121.65(19)
N1 C5 H5 119.2
C4 C5 H5 119.2
N2 C6 C7 119.63(18)
N2 C6 S2 113.91(13)
C7 C6 S2 126.44(17)
C8 C7 C6 119.3(2)
C8 C7 H7 120.3
C6 C7 H7 120.3
C7 C8 C9 120.04(19)
C7 C8 H8 120.0
C9 C8 H8 120.0
C8 C9 C10 118.4(2)
C8 C9 H9 120.8
C10 C9 H9 120.8
N2 C10 C9 121.8(2)
N2 C10 H10 119.1
C9 C10 H10 119.1
N3 C11 C12 123.06(16)
N3 C11 H11 118.5
C12 C11 H11 118.5
C11 C12 C13 118.76(16)
C11 C12 H12 120.6
C13 C12 H12 120.6
C12 C13 C14 118.82(17)
C12 C13 H13 120.6
C14 C13 H13 120.6
C13 C14 C15 119.01(16)
C13 C14 H14 120.5
C15 C14 H14 120.5
N3 C15 C14 122.28(15)
N3 C15 C16 115.03(14)
C14 C15 C16 122.68(15)
N4 C16 C17 122.00(16)
N4 C16 C15 115.27(14)
C17 C16 C15 122.72(15)
C18 C17 C16 119.00(17)
C18 C17 H17 120.5
C16 C17 H17 120.5
C19 C18 C17 118.82(16)
C19 C18 H18 120.6
C17 C18 H18 120.6
C20 C19 C18 118.84(17)
C20 C19 H19 120.6
C18 C19 H19 120.6
N4 C20 C19 122.69(18)
N4 C20 H20 118.7
C19 C20 H20 118.7

loop_
_geom_bond_atom_site_label_1
_geom_bond_atom_site_label_2
_geom_bond_distance
Ni1 N1 2.0418(15)
Ni1 N2 2.0594(15)
Ni1 N4 2.0693(15)
Ni1 N3 2.0802(15)
Ni1 S2 2.5036(7)
Ni1 S1 2.5516(7)
S1 C1 1.7256(19)
S2 C6 1.726(2)
N1 C5 1.344(2)
N1 C1 1.348(3)
N2 C10 1.337(2)
N2 C6 1.356(3)
N3 C11 1.341(2)
N3 C15 1.350(2)
N4 C16 1.343(2)
N4 C20 1.344(2)
C1 C2 1.416(3)
C2 C3 1.380(3)
C2 H2 0.9500
C3 C4 1.391(3)
C3 H3 0.9500
C4 C5 1.385(3)
C4 H4 0.9500
C5 H5 0.9500
C6 C7 1.412(3)
C7 C8 1.379(3)
C7 H7 0.9500
C8 C9 1.389(4)
C8 H8 0.9500
C9 C10 1.391(3)
C9 H9 0.9500
C10 H10 0.9500
C11 C12 1.386(3)
C11 H11 0.9500
C12 C13 1.388(3)
C12 H12 0.9500
C13 C14 1.389(3)
C13 H13 0.9500
C14 C15 1.392(2)
C14 H14 0.9500
C15 C16 1.485(2)
C16 C17 1.396(2)
C17 C18 1.390(3)
C17 H17 0.9500
C18 C19 1.388(3)
C18 H18 0.9500
C19 C20 1.386(3)
C19 H19 0.9500
C20 H20 0.9500

loop_
_geom_torsion_atom_site_label_1
_geom_torsion_atom_site_label_2
_geom_torsion_atom_site_label_3
_geom_torsion_atom_site_label_4
_geom_torsion
C5 N1 C1 C2 -2.4(3)
Ni1 N1 C1 C2 178.49(13)
C5 N1 C1 S1 174.95(14)
Ni1 N1 C1 S1 -4.15(14)
Ni1 S1 C1 N1 3.33(11)
Ni1 S1 C1 C2 -179.52(17)
N1 C1 C2 C3 3.2(3)
S1 C1 C2 C3 -173.83(15)
C1 C2 C3 C4 -1.5(3)
C2 C3 C4 C5 -0.8(3)
C1 N1 C5 C4 0.0(3)
Ni1 N1 C5 C4 178.73(15)
C3 C4 C5 N1 1.7(3)
C10 N2 C6 C7 0.0(3)
Ni1 N2 C6 C7 174.49(15)
C10 N2 C6 S2 -178.54(14)
Ni1 N2 C6 S2 -4.05(14)
Ni1 S2 C6 N2 3.36(12)
Ni1 S2 C6 C7 -175.06(19)
N2 C6 C7 C8 -1.3(3)
S2 C6 C7 C8 177.04(17)
C6 C7 C8 C9 1.4(3)
C7 C8 C9 C10 -0.2(3)
C6 N2 C10 C9 1.3(3)
Ni1 N2 C10 C9 -170.73(16)
C8 C9 C10 N2 -1.2(3)
C15 N3 C11 C12 -1.8(3)
Ni1 N3 C11 C12 175.57(15)
N3 C11 C12 C13 0.8(3)
C11 C12 C13 C14 0.7(3)
C12 C13 C14 C15 -1.1(3)
C11 N3 C15 C14 1.3(3)
Ni1 N3 C15 C14 -176.31(14)
C11 N3 C15 C16 -179.77(16)
Ni1 N3 C15 C16 2.59(19)
C13 C14 C15 N3 0.1(3)
C13 C14 C15 C16 -178.76(17)
C20 N4 C16 C17 1.4(3)
Ni1 N4 C16 C17 -177.06(13)
C20 N4 C16 C15 -177.47(16)
Ni1 N4 C16 C15 4.03(19)
N3 C15 C16 N4 -4.4(2)
C14 C15 C16 N4 174.50(17)
N3 C15 C16 C17 176.71(16)
C14 C15 C16 C17 -4.4(3)
N4 C16 C17 C18 -0.8(3)
C15 C16 C17 C18 178.02(17)
C16 C17 C18 C19 -0.4(3)
C17 C18 C19 C20 1.0(3)
C16 N4 C20 C19 -0.8(3)
Ni1 N4 C20 C19 177.50(15)
C18 C19 C20 N4 -0.4(3)
